data_2201333
loop_
_publ_author_name
'Britton, Doyle'

_publ_section_title
;
 3,5-Difluorobenzonitrile
;
_journal_issue 8
_journal_name_full 'Acta Crystallographica Section E'
_journal_page_first o840
_journal_page_last o841
_journal_paper_doi 10.1107/S1600536802012072
_journal_volume 58
_journal_year 2002
_chemical_formula_iupac 'C7 H3 F2 N'
_chemical_formula_moiety 'C7 H3 F2 N'
_chemical_formula_sum 'C7 H3 F2 N'
_chemical_formula_weight 139.10
_chemical_melting_point 358.0(10)
_chemical_name_systematic
;
3,5-Difluorobenzonitrile
;
_space_group_IT_number 11
_symmetry_cell_setting monoclinic
_symmetry_space_group_name_Hall '-P 2yb'
_symmetry_space_group_name_H-M 'P 1 21/m 1'
_atom_sites_solution_hydrogens geom
_atom_sites_solution_primary direct
_atom_sites_solution_secondary difmap
_audit_creation_method 'SHELXTL plus manual additions'
_cell_angle_alpha 90.00
_cell_angle_beta 94.34(7)
_cell_angle_gamma 90.00
_cell_formula_units_Z 2
_cell_length_a 3.730(4)
_cell_length_b 7.486(4)
_cell_length_c 11.019(5)
_cell_measurement_reflns_used 24
_cell_measurement_temperature 172(2)
_cell_measurement_theta_max 27
_cell_measurement_theta_min 22
_cell_volume 306.8(4)
_computing_cell_refinement 'CAD-4 Software'
_computing_data_collection 'CAD-4 Software (Enraf-Nonius, 1989)'
_computing_data_reduction
;
TEXSAN (Molecular Structure Corporation, 1985)
;
_computing_molecular_graphics SHELXTL
_computing_publication_material SHELXTL
_computing_structure_refinement 'SHELXTL (Sheldrick, 1997)'
_computing_structure_solution
;
MITHRIL (Gilmore, 1984) and DIRDIF (Buerskens, 1984)
;
_diffrn_ambient_temperature 172(2)
_diffrn_measured_fraction_theta_full 1.000
_diffrn_measured_fraction_theta_max 1.000
_diffrn_measurement_device_type 'Enraf-Nonius CAD-4'
_diffrn_measurement_method \w-2\q
_diffrn_radiation_monochromator graphite
_diffrn_radiation_source 'fine-focus sealed tube'
_diffrn_radiation_type MoK\a
_diffrn_radiation_wavelength 0.71073
_diffrn_reflns_av_R_equivalents 0.056
_diffrn_reflns_av_sigmaI/netI 0.037
_diffrn_reflns_limit_h_max 4
_diffrn_reflns_limit_h_min -4
_diffrn_reflns_limit_k_max 9
_diffrn_reflns_limit_k_min -9
_diffrn_reflns_limit_l_max 14
_diffrn_reflns_limit_l_min -14
_diffrn_reflns_number 2908
_diffrn_reflns_theta_full 27.94
_diffrn_reflns_theta_max 27.94
_diffrn_reflns_theta_min 1.85
_diffrn_standards_decay_% 1
_diffrn_standards_interval_time '70 min'
_diffrn_standards_number 3
_exptl_absorpt_coefficient_mu 0.134
_exptl_absorpt_correction_type none
_exptl_crystal_colour colorless
_exptl_crystal_density_diffrn 1.506
_exptl_crystal_density_meas ?
_exptl_crystal_density_method 'not measured'
_exptl_crystal_description prism
_exptl_crystal_F_000 140
_exptl_crystal_size_max 0.50
_exptl_crystal_size_mid 0.35
_exptl_crystal_size_min 0.30
_refine_diff_density_max 0.36
_refine_diff_density_min -0.19
_refine_ls_extinction_method none
_refine_ls_goodness_of_fit_ref 1.06
_refine_ls_hydrogen_treatment refall
_refine_ls_matrix_type full
_refine_ls_number_parameters 59
_refine_ls_number_reflns 784
_refine_ls_number_restraints 0
_refine_ls_restrained_S_all 1.06
_refine_ls_R_factor_all 0.049
_refine_ls_R_factor_gt 0.041
_refine_ls_shift/su_max 0.001
_refine_ls_shift/su_mean 0.000
_refine_ls_structure_factor_coef Fsqd
_refine_ls_weighting_details 'calc w = 1/[\s^2^(Fo^2^)+(0.066P)^2^+0.057P] where P = (Fo^2^+2Fc^2^)/3'
_refine_ls_weighting_scheme calc
_refine_ls_wR_factor_gt 0.111
_refine_ls_wR_factor_ref 0.120
_reflns_number_gt 654
_reflns_number_total 784
_reflns_threshold_expression I>2\s(I)
_cod_data_source_file cf6190.cif
_cod_data_source_block I
_cod_depositor_comments
;
The following automatic conversions were performed:

'_chemical_melting_point' value '357-359' was changed to '358.0(10)'
- the average value was taken and precision was estimated.

Automatic conversion script
Id: cif_fix_values 1646 2011-03-28 12:23:43Z adriana 

The following automatic conversions were performed:

'_chemical_melting_point' value '357-359' was changed to '358.0(10)'
- the average value was taken and precision was estimated.

Automatic conversion script
Id: cif_fix_values 1715 2011-07-08 13:25:40Z adriana 

The following automatic conversions were performed:

'_exptl_crystal_density_meas' value 'not measured' was changed to '?'
- the value is perceived as not measured.

Automatic conversion script
Id: cif_fix_values 3008 2015-01-20 13:52:24Z robertas 
;
_cod_original_sg_symbol_H-M 'P 21/m'
_cod_database_code 2201333
_cod_database_fobs_code 2201333

loop_
_symmetry_equiv_pos_as_xyz
'x, y, z'
'-x, y+1/2, -z'
'-x, -y, -z'
'x, -y-1/2, z'

loop_
_atom_site_label
_atom_site_fract_x
_atom_site_fract_y
_atom_site_fract_z
_atom_site_U_iso_or_equiv
_atom_site_adp_type
_atom_site_calc_flag
_atom_site_refinement_flags
_atom_site_occupancy
_atom_site_disorder_assembly
_atom_site_disorder_group
_atom_site_type_symbol
F3 0.2916(3) 0.56191(11) 0.11214(8) 0.0441(3) Uani d . 1 . . F
N1 0.9543(5) 0.2500 0.55650(14) 0.0388(4) Uani d S 1 . . N
C1 0.6306(4) 0.2500 0.34033(14) 0.0239(4) Uani d S 1 . . C
C2 0.5478(3) 0.41278(15) 0.28415(11) 0.0270(3) Uani d . 1 . . C
H2 0.601(4) 0.527(2) 0.3219(14) 0.034(4) Uiso d . 1 . . H
C3 0.3767(3) 0.40645(15) 0.16851(11) 0.0275(3) Uani d . 1 . . C
C4 0.2893(4) 0.2500 0.10805(15) 0.0272(4) Uani d S 1 . . C
H4 0.180(7) 0.2500 0.031(2) 0.042(6) Uiso d S 1 . . H
C7 0.8123(5) 0.2500 0.46135(15) 0.0292(4) Uani d S 1 . . C

loop_
_atom_site_aniso_label
_atom_site_aniso_U_11
_atom_site_aniso_U_22
_atom_site_aniso_U_33
_atom_site_aniso_U_12
_atom_site_aniso_U_13
_atom_site_aniso_U_23
F3 0.0590(7) 0.0279(5) 0.0434(5) 0.0066(4) -0.0080(4) 0.0089(3)
N1 0.0366(9) 0.0485(10) 0.0302(8) 0.000 -0.0043(6) 0.000
C1 0.0175(7) 0.0313(8) 0.0228(7) 0.000 0.0014(5) 0.000
C2 0.0260(7) 0.0259(6) 0.0290(6) -0.0010(4) 0.0018(4) -0.0035(4)
C3 0.0267(6) 0.0260(6) 0.0297(6) 0.0028(5) 0.0015(4) 0.0038(4)
C4 0.0241(9) 0.0328(9) 0.0242(8) 0.000 -0.0012(6) 0.000
C7 0.0241(8) 0.0355(9) 0.0282(8) 0.000 0.0021(6) 0.000

loop_
_atom_type_symbol
_atom_type_description
_atom_type_scat_dispersion_real
_atom_type_scat_dispersion_imag
_atom_type_scat_source
C C 0.0033 0.0016 'International Tables Vol C Tables 4.2.6.8 and 6.1.1.4'
H H 0.0000 0.0000 'International Tables Vol C Tables 4.2.6.8 and 6.1.1.4'
N N 0.0061 0.0033 'International Tables Vol C Tables 4.2.6.8 and 6.1.1.4'
F F 0.0171 0.0103 'International Tables Vol C Tables 4.2.6.8 and 6.1.1.4'

loop_
_geom_angle_atom_site_label_1
_geom_angle_atom_site_label_2
_geom_angle_atom_site_label_3
_geom_angle_site_symmetry_1
_geom_angle_site_symmetry_3
_geom_angle
C2 C1 C2 4_565 . 122.35(15)
C2 C1 C7 4_565 . 118.83(8)
C2 C1 C7 . . 118.83(8)
C3 C2 C1 . . 116.86(11)
C3 C2 H2 . . 119.5(10)
C1 C2 H2 . . 123.6(10)
F3 C3 C4 . . 118.31(12)
F3 C3 C2 . . 118.17(11)
C4 C3 C2 . . 123.52(11)
C3 C4 C3 . 4_565 116.89(15)
C3 C4 H4 . . 121.55(8)
C3 C4 H4 4_565 . 121.56(8)
N1 C7 C1 . . 179.85(18)

loop_
_geom_bond_atom_site_label_1
_geom_bond_atom_site_label_2
_geom_bond_site_symmetry_2
_geom_bond_distance
_geom_bond_publ_flag
F3 C3 . 1.3458(14) ?
N1 C7 . 1.138(2) ?
C1 C2 4_565 1.3910(15) ?
C1 C2 . 1.3910(15) ?
C1 C7 . 1.449(2) ?
C2 C3 . 1.3820(19) ?
C2 H2 . 0.967(18) ?
C3 C4 . 1.3744(15) ?
C4 C3 4_565 1.3744(15) ?
C4 H4 . 0.92(2) ?
